data_4333820
loop_
_publ_author_name
'Palani Elumalai'
'Natesan Thirupathi'
'Munirathinam Nethaji'

_publ_contact_author_email tnat@chemistry.du.ac.in
_publ_contact_author_name 'Natesan Thirupathi.'
_publ_section_title
;
 Dual Role of Acetate as a Nucleophile and as an Internal Base in
 Cycloplatination Reaction of sym-N,N',N"-Triarylguanidines
;
_journal_name_full 'Inorganic Chemistry'
_journal_page_first 1883
_journal_page_last 1894
_journal_paper_doi 10.1021/ic302058u
_journal_volume 52
_journal_year 2013
_chemical_formula_moiety '2(C24 H29 Cl2 N3 O4 Pt S), 3(C H Cl3)'
_chemical_formula_sum 'C25.5 H30.5 Cl6.5 N3 O4 Pt S'
_chemical_formula_weight 900.60
_chemical_name_systematic
;
?
;
_space_group_IT_number 2
_symmetry_cell_setting triclinic
_symmetry_space_group_name_Hall '-P 1'
_symmetry_space_group_name_H-M 'P -1'
_atom_sites_solution_hydrogens geom
_atom_sites_solution_primary direct
_atom_sites_solution_secondary difmap
_audit_creation_method SHELXL-97
_cell_angle_alpha 79.543(5)
_cell_angle_beta 75.782(5)
_cell_angle_gamma 76.201(4)
_cell_formula_units_Z 4
_cell_length_a 12.658(5)
_cell_length_b 16.391(5)
_cell_length_c 16.940(4)
_cell_measurement_reflns_used 22559
_cell_measurement_temperature 120(2)
_cell_measurement_theta_max 26.37
_cell_measurement_theta_min 2.96
_cell_volume 3280.3(18)
_computing_cell_refinement 'CrysAlisPro, Oxford Diffraction Ltd.'
_computing_data_collection 'CrysAlisPro, Oxford Diffraction Ltd.'
_computing_data_reduction 'CrysAlisPro, Oxford Diffraction Ltd.'
_computing_molecular_graphics OLEX2
_computing_publication_material 'WINGX VI.80.01'
_computing_structure_refinement 'SHELXL-97 (Sheldrick, 2008)'
_computing_structure_solution 'CrysAlisPro, Oxford Diffraction Ltd.'
_diffrn_ambient_temperature 120(2)
_diffrn_detector_area_resol_mean 0.3703
_diffrn_measured_fraction_theta_full 0.998
_diffrn_measured_fraction_theta_max 0.998
_diffrn_measurement_device_type 'Sapphire-3 CCD detector'
_diffrn_measurement_method 'Omega scan'
_diffrn_radiation_monochromator graphite
_diffrn_radiation_source 'fine-focus sealed tube'
_diffrn_radiation_type MoK\a
_diffrn_radiation_wavelength 0.71073
_diffrn_reflns_av_R_equivalents 0.0239
_diffrn_reflns_av_sigmaI/netI 0.0245
_diffrn_reflns_limit_h_max 15
_diffrn_reflns_limit_h_min -15
_diffrn_reflns_limit_k_max 20
_diffrn_reflns_limit_k_min -20
_diffrn_reflns_limit_l_max 21
_diffrn_reflns_limit_l_min -21
_diffrn_reflns_number 48345
_diffrn_reflns_theta_full 26.37
_diffrn_reflns_theta_max 26.37
_diffrn_reflns_theta_min 2.96
_exptl_absorpt_coefficient_mu 4.907
_exptl_absorpt_correction_T_max 0.4892
_exptl_absorpt_correction_T_min 0.3734
_exptl_absorpt_correction_type empirical
_exptl_absorpt_process_details 'CrysAlisPro 1.171.34.40 (2006)'
_exptl_crystal_colour 'PALE YELLOW'
_exptl_crystal_density_diffrn 1.824
_exptl_crystal_description CUBOIDAL
_exptl_crystal_F_000 1764
_exptl_crystal_size_max 0.25
_exptl_crystal_size_mid 0.22
_exptl_crystal_size_min 0.17
_refine_diff_density_max 1.873
_refine_diff_density_min -1.599
_refine_diff_density_rms 0.111
_refine_ls_extinction_method none
_refine_ls_goodness_of_fit_ref 1.092
_refine_ls_hydrogen_treatment constr
_refine_ls_matrix_type fullcycle
_refine_ls_number_parameters 749
_refine_ls_number_reflns 13401
_refine_ls_number_restraints 0
_refine_ls_restrained_S_all 1.092
_refine_ls_R_factor_all 0.0368
_refine_ls_R_factor_gt 0.0313
_refine_ls_shift/su_max 0.003
_refine_ls_shift/su_mean 0.001
_refine_ls_structure_factor_coef Fsqd
_refine_ls_weighting_details 'calc w=1/[\s^2^(Fo^2^)+(0.0245P)^2^+12.2119P] where P=(Fo^2^+2Fc^2^)/3'
_refine_ls_weighting_scheme calc
_refine_ls_wR_factor_gt 0.0708
_refine_ls_wR_factor_ref 0.0730
_reflns_number_gt 11912
_reflns_number_total 13401
_reflns_threshold_expression >2\s(I)
_cod_data_source_file ic302058u_si_001_2.cif
_cod_data_source_block 2
_cod_original_cell_volume 3280.4(19)
_cod_database_code 4333820

loop_
_symmetry_equiv_pos_as_xyz
'x, y, z'
'-x, -y, -z'

loop_
_atom_site_label
_atom_site_type_symbol
_atom_site_fract_x
_atom_site_fract_y
_atom_site_fract_z
_atom_site_U_iso_or_equiv
_atom_site_adp_type
_atom_site_occupancy
_atom_site_symmetry_multiplicity
_atom_site_calc_flag
_atom_site_refinement_flags
Pt1 Pt 0.956978(12) 0.764136(10) 0.732615(9) 0.01421(4) Uani 1 1 d .
Pt2 Pt 0.056551(12) 0.730430(10) 0.262943(9) 0.01455(4) Uani 1 1 d .
Cl1 Cl 1.10143(8) 0.67199(7) 0.78257(7) 0.0243(2) Uani 1 1 d .
Cl2 Cl 1.06769(9) 0.86392(8) 0.68133(7) 0.0283(2) Uani 1 1 d .
Cl3 Cl -0.08201(8) 0.82299(7) 0.20593(7) 0.0239(2) Uani 1 1 d .
Cl4 Cl -0.06008(9) 0.63534(7) 0.31825(7) 0.0250(2) Uani 1 1 d .
Cl8 Cl 0.75217(11) 0.73065(8) 0.09373(8) 0.0388(3) Uani 1 1 d .
Cl9 Cl 0.74994(17) 0.56964(12) 0.19851(10) 0.0626(5) Uani 1 1 d .
Cl10 Cl 0.95405(14) 0.60580(12) 0.09501(10) 0.0683(6) Uani 1 1 d .
Cl11 Cl 0.01608(12) 0.79450(10) 0.96169(9) 0.0484(4) Uani 1 1 d .
Cl12 Cl 0.24990(11) 0.78477(10) 0.89242(9) 0.0436(3) Uani 1 1 d .
Cl13 Cl 0.09576(12) 0.94547(9) 0.87819(9) 0.0407(3) Uani 1 1 d .
S1 S 0.84750(9) 0.67284(7) 0.78657(7) 0.0200(2) Uani 1 1 d .
S2 S 0.17132(9) 0.81802(7) 0.21104(7) 0.0210(2) Uani 1 1 d .
N1 N 0.8338(3) 0.8460(2) 0.6842(2) 0.0169(7) Uani 1 1 d .
N2 N 0.7394(3) 0.8874(2) 0.8096(2) 0.0187(7) Uani 1 1 d .
H2 H 0.8018 0.8950 0.8186 0.022 Uiso 1 1 calc R
N3 N 0.6460(3) 0.9098(2) 0.7010(2) 0.0203(8) Uani 1 1 d .
H3 H 0.6370 0.8821 0.6641 0.024 Uiso 1 1 calc R
N4 N 0.1760(3) 0.6468(2) 0.3132(2) 0.0178(7) Uani 1 1 d .
N5 N 0.2681(3) 0.6001(2) 0.1893(2) 0.0203(8) Uani 1 1 d .
H5 H 0.2062 0.5918 0.1801 0.024 Uiso 1 1 calc R
N6 N 0.3580(3) 0.5728(2) 0.3013(2) 0.0213(8) Uani 1 1 d .
H6 H 0.3704 0.6030 0.3348 0.026 Uiso 1 1 calc R
O1 O 0.8135(3) 1.0087(2) 0.6025(2) 0.0427(9) Uani 1 1 d .
O2 O 0.7579(2) 0.9433(2) 0.93921(18) 0.0240(7) Uani 1 1 d .
O3 O 0.4435(3) 0.9052(2) 0.6926(2) 0.0301(8) Uani 1 1 d .
O4 O 0.7343(3) 0.6952(2) 0.7711(2) 0.0339(8) Uani 1 1 d .
O5 O 0.1740(4) 0.4882(2) 0.3972(2) 0.0450(10) Uani 1 1 d .
O6 O 0.2416(2) 0.5632(2) 0.05225(18) 0.0258(7) Uani 1 1 d .
O7 O 0.5247(3) 0.5457(2) 0.3708(2) 0.0318(8) Uani 1 1 d .
O8 O 0.2824(3) 0.7940(2) 0.2303(2) 0.0352(8) Uani 1 1 d .
C1 C 0.7399(3) 0.8810(3) 0.7305(2) 0.0159(8) Uani 1 1 d .
C2 C 0.8482(3) 0.8612(3) 0.5963(2) 0.0176(9) Uani 1 1 d .
C3 C 0.8431(4) 0.9432(3) 0.5551(3) 0.0310(11) Uani 1 1 d .
C4 C 0.8624(5) 0.9563(4) 0.4697(3) 0.0378(13) Uani 1 1 d .
H4 H 0.8616 1.0119 0.4409 0.045 Uiso 1 1 calc R
C5 C 0.8829(4) 0.8877(4) 0.4268(3) 0.0323(12) Uani 1 1 d .
H5A H 0.8937 0.8968 0.3686 0.039 Uiso 1 1 calc R
C6 C 0.8876(5) 0.8078(4) 0.4666(3) 0.0384(13) Uani 1 1 d .
H6A H 0.9024 0.7612 0.4366 0.046 Uiso 1 1 calc R
C7 C 0.8707(4) 0.7945(3) 0.5523(3) 0.0317(11) Uani 1 1 d .
H7 H 0.8748 0.7385 0.5804 0.038 Uiso 1 1 calc R
C8 C 0.7907(7) 1.0934(4) 0.5622(4) 0.064(2) Uani 1 1 d .
H8A H 0.8586 1.1062 0.5243 0.096 Uiso 1 1 calc R
H8B H 0.7655 1.1329 0.6032 0.096 Uiso 1 1 calc R
H8C H 0.7325 1.0991 0.5314 0.096 Uiso 1 1 calc R
C9 C 0.6512(3) 0.8834(3) 0.8791(2) 0.0173(8) Uani 1 1 d .
C10 C 0.6639(3) 0.9121(3) 0.9493(3) 0.0193(9) Uani 1 1 d .
C11 C 0.5847(4) 0.9063(3) 1.0216(3) 0.0235(10) Uani 1 1 d .
H11 H 0.5929 0.9256 1.0689 0.028 Uiso 1 1 calc R
C12 C 0.4934(4) 0.8724(3) 1.0245(3) 0.0283(11) Uani 1 1 d .
H12 H 0.4392 0.8680 1.0742 0.034 Uiso 1 1 calc R
C13 C 0.4807(4) 0.8447(3) 0.9554(3) 0.0272(10) Uani 1 1 d .
H13 H 0.4170 0.8225 0.9578 0.033 Uiso 1 1 calc R
C14 C 0.5598(4) 0.8491(3) 0.8833(3) 0.0239(10) Uani 1 1 d .
H14 H 0.5515 0.8287 0.8366 0.029 Uiso 1 1 calc R
C15 C 0.7829(4) 0.9603(3) 1.0120(3) 0.0267(10) Uani 1 1 d .
H15A H 0.7236 1.0047 1.0365 0.040 Uiso 1 1 calc R
H15B H 0.8538 0.9794 0.9978 0.040 Uiso 1 1 calc R
H15C H 0.7885 0.9086 1.0515 0.040 Uiso 1 1 calc R
C16 C 0.5606(3) 0.9802(3) 0.7233(2) 0.0196(9) Uani 1 1 d .
C17 C 0.4523(4) 0.9770(3) 0.7180(3) 0.0228(10) Uani 1 1 d .
C18 C 0.3662(4) 1.0448(3) 0.7378(3) 0.0295(11) Uani 1 1 d .
H18 H 0.2927 1.0432 0.7349 0.035 Uiso 1 1 calc R
C19 C 0.3863(4) 1.1145(3) 0.7616(3) 0.0317(12) Uani 1 1 d .
H19 H 0.3264 1.1605 0.7755 0.038 Uiso 1 1 calc R
C20 C 0.4932(4) 1.1185(3) 0.7655(3) 0.0285(11) Uani 1 1 d .
H20 H 0.5068 1.1670 0.7815 0.034 Uiso 1 1 calc R
C21 C 0.5803(4) 1.0503(3) 0.7457(3) 0.0240(10) Uani 1 1 d .
H21 H 0.6539 1.0526 0.7478 0.029 Uiso 1 1 calc R
C22 C 0.3387(4) 0.9038(4) 0.6744(4) 0.0383(13) Uani 1 1 d .
H22A H 0.2805 0.9075 0.7246 0.057 Uiso 1 1 calc R
H22B H 0.3446 0.8509 0.6530 0.057 Uiso 1 1 calc R
H22C H 0.3197 0.9520 0.6332 0.057 Uiso 1 1 calc R
C23 C 0.8364(5) 0.6553(4) 0.8948(3) 0.0400(13) Uani 1 1 d .
H23A H 0.7984 0.7079 0.9180 0.060 Uiso 1 1 calc R
H23B H 0.9110 0.6375 0.9068 0.060 Uiso 1 1 calc R
H23C H 0.7937 0.6109 0.9191 0.060 Uiso 1 1 calc R
C24 C 0.9091(4) 0.5697(3) 0.7601(3) 0.0316(11) Uani 1 1 d .
H24A H 0.8632 0.5297 0.7922 0.047 Uiso 1 1 calc R
H24B H 0.9838 0.5527 0.7720 0.047 Uiso 1 1 calc R
H24C H 0.9144 0.5697 0.7014 0.047 Uiso 1 1 calc R
C25 C 0.2669(3) 0.6066(3) 0.2687(3) 0.0176(8) Uani 1 1 d .
C26 C 0.1621(3) 0.6328(3) 0.4010(2) 0.0186(9) Uani 1 1 d .
C27 C 0.1556(4) 0.5524(3) 0.4435(3) 0.0302(11) Uani 1 1 d .
C28 C 0.1368(5) 0.5414(4) 0.5293(3) 0.0382(13) Uani 1 1 d .
H28 H 0.1288 0.4875 0.5591 0.046 Uiso 1 1 calc R
C29 C 0.1298(4) 0.6077(4) 0.5707(3) 0.0315(12) Uani 1 1 d .
H29 H 0.1184 0.5990 0.6289 0.038 Uiso 1 1 calc R
C30 C 0.1392(5) 0.6864(4) 0.5288(3) 0.0371(13) Uani 1 1 d .
H30 H 0.1345 0.7320 0.5579 0.045 Uiso 1 1 calc R
C31 C 0.1558(4) 0.6994(3) 0.4432(3) 0.0301(11) Uani 1 1 d .
H31 H 0.1627 0.7538 0.4139 0.036 Uiso 1 1 calc R
C32 C 0.2031(7) 0.4029(4) 0.4354(5) 0.069(2) Uani 1 1 d .
H32A H 0.2664 0.3976 0.4609 0.103 Uiso 1 1 calc R
H32B H 0.2234 0.3641 0.3939 0.103 Uiso 1 1 calc R
H32C H 0.1394 0.3886 0.4775 0.103 Uiso 1 1 calc R
C33 C 0.3568(3) 0.6050(3) 0.1197(3) 0.0198(9) Uani 1 1 d .
C34 C 0.3397(3) 0.5873(3) 0.0461(3) 0.0196(9) Uani 1 1 d .
C35 C 0.4197(4) 0.5963(3) -0.0258(3) 0.0239(10) Uani 1 1 d .
H35 H 0.4081 0.5850 -0.0758 0.029 Uiso 1 1 calc R
C36 C 0.5156(4) 0.6214(3) -0.0250(3) 0.0278(10) Uani 1 1 d .
H36 H 0.5698 0.6277 -0.0744 0.033 Uiso 1 1 calc R
C37 C 0.5335(4) 0.6376(3) 0.0473(3) 0.0289(11) Uani 1 1 d .
H37 H 0.6007 0.6537 0.0476 0.035 Uiso 1 1 calc R
C38 C 0.4538(4) 0.6306(3) 0.1196(3) 0.0262(10) Uani 1 1 d .
H38 H 0.4656 0.6433 0.1689 0.031 Uiso 1 1 calc R
C39 C 0.2183(4) 0.5507(3) -0.0233(3) 0.0296(11) Uani 1 1 d .
H39A H 0.2130 0.6043 -0.0602 0.044 Uiso 1 1 calc R
H39B H 0.1477 0.5316 -0.0115 0.044 Uiso 1 1 calc R
H39C H 0.2784 0.5079 -0.0494 0.044 Uiso 1 1 calc R
C40 C 0.4359(3) 0.4963(3) 0.2894(3) 0.0206(9) Uani 1 1 d .
C41 C 0.5271(4) 0.4831(3) 0.3267(3) 0.0242(10) Uani 1 1 d .
C42 C 0.6091(4) 0.4104(3) 0.3186(3) 0.0303(11) Uani 1 1 d .
H42 H 0.6722 0.4023 0.3423 0.036 Uiso 1 1 calc R
C43 C 0.5985(4) 0.3497(3) 0.2756(3) 0.0309(11) Uani 1 1 d .
H43 H 0.6552 0.3001 0.2691 0.037 Uiso 1 1 calc R
C44 C 0.5068(4) 0.3602(3) 0.2422(3) 0.0299(11) Uani 1 1 d .
H44 H 0.4992 0.3170 0.2147 0.036 Uiso 1 1 calc R
C45 C 0.4251(4) 0.4340(3) 0.2485(3) 0.0243(10) Uani 1 1 d .
H45 H 0.3622 0.4414 0.2249 0.029 Uiso 1 1 calc R
C46 C 0.6091(4) 0.5314(4) 0.4174(4) 0.0435(14) Uani 1 1 d .
H46A H 0.6085 0.4777 0.4538 0.065 Uiso 1 1 calc R
H46B H 0.5946 0.5778 0.4504 0.065 Uiso 1 1 calc R
H46C H 0.6820 0.5291 0.3800 0.065 Uiso 1 1 calc R
C47 C 0.1106(4) 0.9218(3) 0.2371(3) 0.0327(11) Uani 1 1 d .
H47A H 0.1059 0.9221 0.2956 0.049 Uiso 1 1 calc R
H47B H 0.0357 0.9389 0.2254 0.049 Uiso 1 1 calc R
H47C H 0.1566 0.9614 0.2045 0.049 Uiso 1 1 calc R
C48 C 0.1881(4) 0.8348(4) 0.1026(3) 0.0360(12) Uani 1 1 d .
H48A H 0.2300 0.8799 0.0796 0.054 Uiso 1 1 calc R
H48B H 0.1148 0.8513 0.0883 0.054 Uiso 1 1 calc R
H48C H 0.2288 0.7824 0.0801 0.054 Uiso 1 1 calc R
C50 C 0.8258(4) 0.6490(3) 0.1557(3) 0.0291(11) Uani 1 1 d .
H50 H 0.8399 0.6737 0.2010 0.035 Uiso 1 1 calc R
C51 C 0.1147(4) 0.8346(3) 0.8816(3) 0.0275(10) Uani 1 1 d .
H51 H 0.1038 0.8228 0.8285 0.033 Uiso 1 1 calc R
C49 C 0.5410(7) 0.8017(5) 0.4393(5) 0.091(3) Uani 1 1 d .
H49 H 0.5027 0.8274 0.3929 0.110 Uiso 1 1 calc R
Cl5 Cl 0.4636(3) 0.74242(18) 0.5076(2) 0.179(2) Uani 1 1 d .
Cl6 Cl 0.67824(17) 0.74413(13) 0.39967(12) 0.0807(7) Uani 1 1 d .
Cl7 Cl 0.5632(3) 0.88816(19) 0.48899(15) 0.1246(11) Uani 1 1 d .

loop_
_atom_site_aniso_label
_atom_site_aniso_U_11
_atom_site_aniso_U_22
_atom_site_aniso_U_33
_atom_site_aniso_U_23
_atom_site_aniso_U_13
_atom_site_aniso_U_12
Pt1 0.01298(7) 0.01686(8) 0.01359(8) -0.00250(6) -0.00349(6) -0.00344(6)
Pt2 0.01443(7) 0.01585(8) 0.01339(8) -0.00120(6) -0.00350(6) -0.00306(6)
Cl1 0.0190(5) 0.0262(6) 0.0293(6) -0.0043(5) -0.0121(4) 0.0004(4)
Cl2 0.0280(5) 0.0353(7) 0.0262(6) 0.0051(5) -0.0088(4) -0.0192(5)
Cl3 0.0193(5) 0.0235(6) 0.0289(6) 0.0015(4) -0.0108(4) -0.0020(4)
Cl4 0.0254(5) 0.0262(6) 0.0254(5) 0.0043(4) -0.0076(4) -0.0126(4)
Cl8 0.0460(7) 0.0330(7) 0.0430(7) -0.0086(6) -0.0249(6) -0.0001(6)
Cl9 0.0912(13) 0.0666(11) 0.0435(8) 0.0113(8) -0.0197(8) -0.0502(10)
Cl10 0.0556(9) 0.0742(12) 0.0436(9) 0.0030(8) 0.0028(7) 0.0255(9)
Cl11 0.0469(8) 0.0497(9) 0.0444(8) -0.0090(7) 0.0056(6) -0.0157(7)
Cl12 0.0324(6) 0.0531(9) 0.0469(8) -0.0151(7) -0.0194(6) 0.0060(6)
Cl13 0.0493(8) 0.0298(7) 0.0491(8) -0.0123(6) -0.0194(6) -0.0050(6)
S1 0.0187(5) 0.0189(5) 0.0234(5) -0.0001(4) -0.0058(4) -0.0066(4)
S2 0.0186(5) 0.0197(6) 0.0249(5) 0.0018(4) -0.0065(4) -0.0060(4)
N1 0.0157(16) 0.0199(19) 0.0148(17) -0.0026(14) -0.0039(13) -0.0024(14)
N2 0.0133(16) 0.027(2) 0.0179(17) -0.0063(15) -0.0038(13) -0.0043(14)
N3 0.0198(18) 0.025(2) 0.0180(18) -0.0091(15) -0.0077(14) 0.0001(15)
N4 0.0195(17) 0.0200(19) 0.0137(17) 0.0009(14) -0.0061(13) -0.0034(14)
N5 0.0176(17) 0.028(2) 0.0162(17) -0.0052(15) -0.0036(14) -0.0056(15)
N6 0.0224(18) 0.022(2) 0.0209(18) -0.0080(15) -0.0074(15) -0.0010(15)
O1 0.062(3) 0.029(2) 0.039(2) -0.0005(17) -0.0178(19) -0.0102(18)
O2 0.0239(16) 0.0340(19) 0.0185(15) -0.0075(14) -0.0037(12) -0.0120(14)
O3 0.0213(16) 0.036(2) 0.0372(19) -0.0100(16) -0.0113(14) -0.0055(14)
O4 0.0205(16) 0.0269(19) 0.057(2) -0.0001(17) -0.0131(15) -0.0091(14)
O5 0.069(3) 0.033(2) 0.042(2) 0.0008(18) -0.026(2) -0.017(2)
O6 0.0226(16) 0.040(2) 0.0174(15) -0.0064(14) -0.0050(12) -0.0089(14)
O7 0.0276(17) 0.037(2) 0.0380(19) -0.0119(16) -0.0193(15) -0.0018(15)
O8 0.0223(17) 0.033(2) 0.052(2) 0.0047(17) -0.0162(15) -0.0092(15)
C1 0.0169(19) 0.016(2) 0.016(2) -0.0027(16) -0.0053(15) -0.0054(16)
C2 0.0162(19) 0.024(2) 0.0127(19) -0.0026(17) -0.0053(15) -0.0028(17)
C3 0.043(3) 0.028(3) 0.025(2) -0.002(2) -0.006(2) -0.014(2)
C4 0.053(3) 0.036(3) 0.024(3) 0.006(2) -0.007(2) -0.018(3)
C5 0.031(3) 0.049(3) 0.014(2) -0.002(2) -0.0040(18) -0.004(2)
C6 0.054(3) 0.039(3) 0.022(2) -0.015(2) -0.006(2) -0.003(3)
C7 0.048(3) 0.024(3) 0.022(2) -0.005(2) -0.009(2) -0.002(2)
C8 0.100(6) 0.033(4) 0.061(4) 0.002(3) -0.030(4) -0.013(4)
C9 0.019(2) 0.017(2) 0.0151(19) -0.0025(16) -0.0039(16) -0.0001(16)
C10 0.021(2) 0.017(2) 0.020(2) -0.0007(17) -0.0054(16) -0.0020(17)
C11 0.025(2) 0.028(3) 0.016(2) -0.0056(18) -0.0019(17) -0.0026(19)
C12 0.023(2) 0.031(3) 0.025(2) 0.000(2) 0.0024(18) -0.004(2)
C13 0.021(2) 0.032(3) 0.030(2) -0.005(2) -0.0042(18) -0.0085(19)
C14 0.024(2) 0.028(3) 0.022(2) -0.0051(19) -0.0072(18) -0.0069(19)
C15 0.029(2) 0.035(3) 0.021(2) -0.010(2) -0.0071(18) -0.008(2)
C16 0.016(2) 0.027(2) 0.014(2) -0.0037(17) -0.0048(15) 0.0010(17)
C17 0.020(2) 0.033(3) 0.016(2) -0.0037(19) -0.0043(16) -0.0045(19)
C18 0.019(2) 0.040(3) 0.026(2) -0.005(2) -0.0031(18) 0.000(2)
C19 0.029(2) 0.036(3) 0.023(2) -0.008(2) -0.0017(19) 0.007(2)
C20 0.031(2) 0.027(3) 0.026(2) -0.009(2) -0.0050(19) 0.000(2)
C21 0.023(2) 0.028(3) 0.021(2) -0.0040(19) -0.0066(17) -0.0041(19)
C22 0.024(2) 0.047(3) 0.050(3) -0.006(3) -0.015(2) -0.012(2)
C23 0.042(3) 0.056(4) 0.021(2) 0.004(2) -0.001(2) -0.020(3)
C24 0.035(3) 0.018(2) 0.045(3) -0.005(2) -0.010(2) -0.008(2)
C25 0.019(2) 0.015(2) 0.021(2) -0.0024(17) -0.0058(16) -0.0043(16)
C26 0.018(2) 0.022(2) 0.015(2) -0.0018(17) -0.0057(16) -0.0006(17)
C27 0.045(3) 0.029(3) 0.022(2) 0.001(2) -0.014(2) -0.014(2)
C28 0.053(3) 0.043(3) 0.021(2) 0.012(2) -0.012(2) -0.020(3)
C29 0.028(2) 0.051(3) 0.014(2) -0.005(2) -0.0073(18) -0.002(2)
C30 0.049(3) 0.040(3) 0.023(2) -0.017(2) -0.007(2) 0.001(3)
C31 0.041(3) 0.026(3) 0.023(2) -0.006(2) -0.008(2) -0.003(2)
C32 0.108(6) 0.040(4) 0.066(5) 0.018(3) -0.040(4) -0.026(4)
C33 0.021(2) 0.016(2) 0.020(2) -0.0017(17) -0.0033(17) -0.0002(17)
C34 0.020(2) 0.020(2) 0.018(2) -0.0031(17) -0.0044(16) -0.0011(17)
C35 0.024(2) 0.025(2) 0.020(2) -0.0040(18) -0.0022(17) -0.0021(19)
C36 0.026(2) 0.027(3) 0.025(2) 0.000(2) 0.0027(19) -0.006(2)
C37 0.022(2) 0.031(3) 0.032(3) -0.001(2) -0.0028(19) -0.008(2)
C38 0.028(2) 0.026(3) 0.027(2) -0.004(2) -0.0091(19) -0.0062(19)
C39 0.031(2) 0.037(3) 0.023(2) -0.005(2) -0.0093(19) -0.007(2)
C40 0.017(2) 0.022(2) 0.019(2) 0.0016(18) -0.0025(16) -0.0026(17)
C41 0.024(2) 0.028(3) 0.020(2) -0.0024(19) -0.0050(17) -0.0056(19)
C42 0.021(2) 0.034(3) 0.031(3) 0.004(2) -0.0065(19) -0.001(2)
C43 0.025(2) 0.025(3) 0.034(3) 0.000(2) -0.002(2) 0.005(2)
C44 0.036(3) 0.026(3) 0.027(2) -0.004(2) -0.004(2) -0.006(2)
C45 0.021(2) 0.025(2) 0.026(2) -0.0050(19) -0.0037(18) -0.0040(18)
C46 0.035(3) 0.059(4) 0.045(3) -0.014(3) -0.022(2) -0.007(3)
C47 0.033(3) 0.022(3) 0.046(3) -0.002(2) -0.015(2) -0.007(2)
C48 0.040(3) 0.043(3) 0.023(2) 0.007(2) -0.001(2) -0.021(2)
C50 0.036(3) 0.030(3) 0.022(2) -0.001(2) -0.008(2) -0.008(2)
C51 0.028(2) 0.031(3) 0.027(2) -0.007(2) -0.0111(19) -0.005(2)
C49 0.105(7) 0.074(6) 0.045(4) 0.007(4) 0.019(4) 0.030(5)
Cl5 0.154(3) 0.0807(19) 0.196(4) 0.017(2) 0.110(3) 0.0036(18)
Cl6 0.0727(12) 0.0701(13) 0.0660(12) 0.0122(10) 0.0060(9) 0.0120(10)
Cl7 0.163(3) 0.112(2) 0.0641(14) -0.0158(14) 0.0125(15) 0.0039(19)

loop_
_atom_type_symbol
_atom_type_description
_atom_type_scat_dispersion_real
_atom_type_scat_dispersion_imag
_atom_type_scat_source
C C 0.0033 0.0016 'International Tables Vol C Tables 4.2.6.8 and 6.1.1.4'
H H 0.0000 0.0000 'International Tables Vol C Tables 4.2.6.8 and 6.1.1.4'
Cl Cl 0.1484 0.1585 'International Tables Vol C Tables 4.2.6.8 and 6.1.1.4'
N N 0.0061 0.0033 'International Tables Vol C Tables 4.2.6.8 and 6.1.1.4'
O O 0.0106 0.0060 'International Tables Vol C Tables 4.2.6.8 and 6.1.1.4'
Pt Pt -1.7033 8.3905 'International Tables Vol C Tables 4.2.6.8 and 6.1.1.4'
S S 0.1246 0.1234 'International Tables Vol C Tables 4.2.6.8 and 6.1.1.4'

loop_
_geom_angle_atom_site_label_1
_geom_angle_atom_site_label_2
_geom_angle_atom_site_label_3
_geom_angle
N1 Pt1 S1 91.39(11)
N1 Pt1 Cl1 177.74(10)
S1 Pt1 Cl1 90.13(5)
N1 Pt1 Cl2 88.09(11)
S1 Pt1 Cl2 177.14(4)
Cl1 Pt1 Cl2 90.47(5)
N4 Pt2 S2 90.76(11)
N4 Pt2 Cl3 178.52(11)
S2 Pt2 Cl3 90.62(5)
N4 Pt2 Cl4 87.71(11)
S2 Pt2 Cl4 178.42(4)
Cl3 Pt2 Cl4 90.91(5)
O4 S1 C24 108.3(2)
O4 S1 C23 107.8(2)
C24 S1 C23 101.3(3)
O4 S1 Pt1 117.34(15)
C24 S1 Pt1 112.38(18)
C23 S1 Pt1 108.48(19)
O8 S2 C48 108.0(2)
O8 S2 C47 108.0(2)
C48 S2 C47 101.8(3)
O8 S2 Pt2 117.59(15)
C48 S2 Pt2 108.84(18)
C47 S2 Pt2 111.40(18)
C1 N1 C2 119.6(3)
C1 N1 Pt1 122.3(3)
C2 N1 Pt1 118.0(2)
C1 N2 C9 128.1(4)
C1 N2 H2 115.9
C9 N2 H2 115.9
C1 N3 C16 126.7(4)
C1 N3 H3 116.7
C16 N3 H3 116.7
C25 N4 C26 118.6(3)
C25 N4 Pt2 122.7(3)
C26 N4 Pt2 118.7(3)
C25 N5 C33 128.0(4)
C25 N5 H5 116.0
C33 N5 H5 116.0
C25 N6 C40 129.4(4)
C25 N6 H6 115.3
C40 N6 H6 115.3
C3 O1 C8 118.0(4)
C10 O2 C15 116.7(3)
C17 O3 C22 117.3(4)
C27 O5 C32 118.0(5)
C34 O6 C39 116.3(3)
C41 O7 C46 117.0(4)
N1 C1 N3 121.5(4)
N1 C1 N2 118.2(4)
N3 C1 N2 120.3(4)
C7 C2 C3 119.6(4)
C7 C2 N1 120.0(4)
C3 C2 N1 120.4(4)
O1 C3 C2 117.3(4)
O1 C3 C4 123.0(5)
C2 C3 C4 119.7(5)
C5 C4 C3 119.5(5)
C5 C4 H4 120.3
C3 C4 H4 120.3
C6 C5 C4 121.0(4)
C6 C5 H5A 119.5
C4 C5 H5A 119.5
C5 C6 C7 119.4(5)
C5 C6 H6A 120.3
C7 C6 H6A 120.3
C2 C7 C6 120.8(5)
C2 C7 H7 119.6
C6 C7 H7 119.6
O1 C8 H8A 109.5
O1 C8 H8B 109.5
H8A C8 H8B 109.5
O1 C8 H8C 109.5
H8A C8 H8C 109.5
H8B C8 H8C 109.5
C14 C9 C10 119.7(4)
C14 C9 N2 124.4(4)
C10 C9 N2 115.8(4)
O2 C10 C11 125.0(4)
O2 C10 C9 115.1(4)
C11 C10 C9 119.9(4)
C10 C11 C12 119.7(4)
C10 C11 H11 120.2
C12 C11 H11 120.2
C11 C12 C13 120.4(4)
C11 C12 H12 119.8
C13 C12 H12 119.8
C14 C13 C12 120.5(4)
C14 C13 H13 119.8
C12 C13 H13 119.8
C13 C14 C9 119.9(4)
C13 C14 H14 120.1
C9 C14 H14 120.1
O2 C15 H15A 109.5
O2 C15 H15B 109.5
H15A C15 H15B 109.5
O2 C15 H15C 109.5
H15A C15 H15C 109.5
H15B C15 H15C 109.5
C21 C16 C17 120.3(4)
C21 C16 N3 122.9(4)
C17 C16 N3 116.7(4)
O3 C17 C18 126.0(4)
O3 C17 C16 115.0(4)
C18 C17 C16 119.0(4)
C19 C18 C17 120.4(4)
C19 C18 H18 119.8
C17 C18 H18 119.8
C18 C19 C20 120.8(4)
C18 C19 H19 119.6
C20 C19 H19 119.6
C19 C20 C21 119.1(5)
C19 C20 H20 120.4
C21 C20 H20 120.4
C16 C21 C20 120.4(4)
C16 C21 H21 119.8
C20 C21 H21 119.8
O3 C22 H22A 109.5
O3 C22 H22B 109.5
H22A C22 H22B 109.5
O3 C22 H22C 109.5
H22A C22 H22C 109.5
H22B C22 H22C 109.5
S1 C23 H23A 109.5
S1 C23 H23B 109.5
H23A C23 H23B 109.5
S1 C23 H23C 109.5
H23A C23 H23C 109.5
H23B C23 H23C 109.5
S1 C24 H24A 109.5
S1 C24 H24B 109.5
H24A C24 H24B 109.5
S1 C24 H24C 109.5
H24A C24 H24C 109.5
H24B C24 H24C 109.5
N4 C25 N6 120.3(4)
N4 C25 N5 118.7(4)
N6 C25 N5 121.0(4)
C31 C26 C27 120.2(4)
C31 C26 N4 119.9(4)
C27 C26 N4 119.9(4)
O5 C27 C26 116.8(4)
O5 C27 C28 124.3(5)
C26 C27 C28 118.8(5)
C29 C28 C27 120.7(5)
C29 C28 H28 119.6
C27 C28 H28 119.6
C28 C29 C30 120.5(4)
C28 C29 H29 119.7
C30 C29 H29 119.7
C29 C30 C31 119.9(5)
C29 C30 H30 120.1
C31 C30 H30 120.1
C26 C31 C30 119.8(5)
C26 C31 H31 120.1
C30 C31 H31 120.1
O5 C32 H32A 109.5
O5 C32 H32B 109.5
H32A C32 H32B 109.5
O5 C32 H32C 109.5
H32A C32 H32C 109.5
H32B C32 H32C 109.5
C38 C33 C34 119.5(4)
C38 C33 N5 124.1(4)
C34 C33 N5 116.2(4)
O6 C34 C35 125.2(4)
O6 C34 C33 115.3(4)
C35 C34 C33 119.5(4)
C36 C35 C34 120.3(4)
C36 C35 H35 119.9
C34 C35 H35 119.9
C35 C36 C37 120.4(4)
C35 C36 H36 119.8
C37 C36 H36 119.8
C36 C37 C38 120.3(4)
C36 C37 H37 119.8
C38 C37 H37 119.8
C33 C38 C37 120.0(4)
C33 C38 H38 120.0
C37 C38 H38 120.0
O6 C39 H39A 109.5
O6 C39 H39B 109.5
H39A C39 H39B 109.5
O6 C39 H39C 109.5
H39A C39 H39C 109.5
H39B C39 H39C 109.5
C45 C40 C41 119.6(4)
C45 C40 N6 125.1(4)
C41 C40 N6 115.2(4)
O7 C41 C42 125.2(4)
O7 C41 C40 114.6(4)
C42 C41 C40 120.2(4)
C43 C42 C41 119.4(4)
C43 C42 H42 120.3
C41 C42 H42 120.3
C44 C43 C42 120.8(4)
C44 C43 H43 119.6
C42 C43 H43 119.6
C43 C44 C45 120.2(5)
C43 C44 H44 119.9
C45 C44 H44 119.9
C40 C45 C44 119.8(4)
C40 C45 H45 120.1
C44 C45 H45 120.1
O7 C46 H46A 109.5
O7 C46 H46B 109.5
H46A C46 H46B 109.5
O7 C46 H46C 109.5
H46A C46 H46C 109.5
H46B C46 H46C 109.5
S2 C47 H47A 109.5
S2 C47 H47B 109.5
H47A C47 H47B 109.5
S2 C47 H47C 109.5
H47A C47 H47C 109.5
H47B C47 H47C 109.5
S2 C48 H48A 109.5
S2 C48 H48B 109.5
H48A C48 H48B 109.5
S2 C48 H48C 109.5
H48A C48 H48C 109.5
H48B C48 H48C 109.5
Cl9 C50 Cl10 109.9(3)
Cl9 C50 Cl8 111.2(3)
Cl10 C50 Cl8 108.8(3)
Cl9 C50 H50 109.0
Cl10 C50 H50 109.0
Cl8 C50 H50 109.0
Cl12 C51 Cl11 110.7(3)
Cl12 C51 Cl13 110.5(3)
Cl11 C51 Cl13 110.5(3)
Cl12 C51 H51 108.4
Cl11 C51 H51 108.4
Cl13 C51 H51 108.4
Cl5 C49 Cl6 113.2(4)
Cl5 C49 Cl7 109.7(4)
Cl6 C49 Cl7 105.3(6)
Cl5 C49 H49 109.5
Cl6 C49 H49 109.5
Cl7 C49 H49 109.5

loop_
_geom_bond_atom_site_label_1
_geom_bond_atom_site_label_2
_geom_bond_distance
Pt1 N1 2.033(3)
Pt1 S1 2.2058(12)
Pt1 Cl1 2.3063(12)
Pt1 Cl2 2.3181(13)
Pt2 N4 2.028(3)
Pt2 S2 2.2032(12)
Pt2 Cl3 2.3112(11)
Pt2 Cl4 2.3184(12)
Cl8 C50 1.771(5)
Cl9 C50 1.746(5)
Cl10 C50 1.758(5)
Cl11 C51 1.751(5)
Cl12 C51 1.750(5)
Cl13 C51 1.767(5)
S1 O4 1.468(3)
S1 C24 1.773(5)
S1 C23 1.779(5)
S2 O8 1.467(3)
S2 C48 1.774(5)
S2 C47 1.777(5)
N1 C1 1.318(5)
N1 C2 1.438(5)
N2 C1 1.362(5)
N2 C9 1.414(5)
N2 H2 0.8800
N3 C1 1.350(5)
N3 C16 1.416(5)
N3 H3 0.8800
N4 C25 1.311(5)
N4 C26 1.437(5)
N5 C25 1.365(5)
N5 C33 1.421(5)
N5 H5 0.8800
N6 C25 1.355(5)
N6 C40 1.411(5)
N6 H6 0.8800
O1 C3 1.382(6)
O1 C8 1.428(7)
O2 C10 1.365(5)
O2 C15 1.436(5)
O3 C17 1.360(6)
O3 C22 1.440(5)
O5 C27 1.368(6)
O5 C32 1.433(7)
O6 C34 1.365(5)
O6 C39 1.439(5)
O7 C41 1.365(6)
O7 C46 1.431(6)
C2 C7 1.368(6)
C2 C3 1.392(6)
C3 C4 1.393(7)
C4 C5 1.388(8)
C4 H4 0.9500
C5 C6 1.354(8)
C5 H5A 0.9500
C6 C7 1.398(7)
C6 H6A 0.9500
C7 H7 0.9500
C8 H8A 0.9800
C8 H8B 0.9800
C8 H8C 0.9800
C9 C14 1.385(6)
C9 C10 1.411(6)
C10 C11 1.383(6)
C11 C12 1.384(7)
C11 H11 0.9500
C12 C13 1.387(7)
C12 H12 0.9500
C13 C14 1.379(6)
C13 H13 0.9500
C14 H14 0.9500
C15 H15A 0.9800
C15 H15B 0.9800
C15 H15C 0.9800
C16 C21 1.367(7)
C16 C17 1.410(6)
C17 C18 1.384(6)
C18 C19 1.374(7)
C18 H18 0.9500
C19 C20 1.389(7)
C19 H19 0.9500
C20 C21 1.394(6)
C20 H20 0.9500
C21 H21 0.9500
C22 H22A 0.9800
C22 H22B 0.9800
C22 H22C 0.9800
C23 H23A 0.9800
C23 H23B 0.9800
C23 H23C 0.9800
C24 H24A 0.9800
C24 H24B 0.9800
C24 H24C 0.9800
C26 C31 1.386(6)
C26 C27 1.393(6)
C27 C28 1.399(7)
C28 C29 1.371(8)
C28 H28 0.9500
C29 C30 1.372(8)
C29 H29 0.9500
C30 C31 1.397(7)
C30 H30 0.9500
C31 H31 0.9500
C32 H32A 0.9800
C32 H32B 0.9800
C32 H32C 0.9800
C33 C38 1.387(6)
C33 C34 1.408(6)
C34 C35 1.390(6)
C35 C36 1.376(7)
C35 H35 0.9500
C36 C37 1.380(7)
C36 H36 0.9500
C37 C38 1.388(6)
C37 H37 0.9500
C38 H38 0.9500
C39 H39A 0.9800
C39 H39B 0.9800
C39 H39C 0.9800
C40 C45 1.382(6)
C40 C41 1.404(6)
C41 C42 1.384(6)
C42 C43 1.384(7)
C42 H42 0.9500
C43 C44 1.373(7)
C43 H43 0.9500
C44 C45 1.392(6)
C44 H44 0.9500
C45 H45 0.9500
C46 H46A 0.9800
C46 H46B 0.9800
C46 H46C 0.9800
C47 H47A 0.9800
C47 H47B 0.9800
C47 H47C 0.9800
C48 H48A 0.9800
C48 H48B 0.9800
C48 H48C 0.9800
C50 H50 1.0000
C51 H51 1.0000
C49 Cl5 1.652(9)
C49 Cl6 1.798(8)
C49 Cl7 1.881(11)
C49 H49 1.0000

loop_
_geom_torsion_atom_site_label_1
_geom_torsion_atom_site_label_2
_geom_torsion_atom_site_label_3
_geom_torsion_atom_site_label_4
_geom_torsion
N1 Pt1 S1 O4 1.5(2)
Cl1 Pt1 S1 O4 -176.87(18)
Cl2 Pt1 S1 O4 81.0(8)
N1 Pt1 S1 C24 127.9(2)
Cl1 Pt1 S1 C24 -50.41(19)
Cl2 Pt1 S1 C24 -152.6(8)
N1 Pt1 S1 C23 -121.0(2)
Cl1 Pt1 S1 C23 60.7(2)
Cl2 Pt1 S1 C23 -41.5(8)
N4 Pt2 S2 O8 -3.0(2)
Cl3 Pt2 S2 O8 177.52(18)
Cl4 Pt2 S2 O8 -17.2(15)
N4 Pt2 S2 C48 120.2(2)
Cl3 Pt2 S2 C48 -59.3(2)
Cl4 Pt2 S2 C48 106.0(15)
N4 Pt2 S2 C47 -128.4(2)
Cl3 Pt2 S2 C47 52.17(19)
Cl4 Pt2 S2 C47 -142.5(15)
S1 Pt1 N1 C1 62.7(3)
Cl1 Pt1 N1 C1 -165(2)
Cl2 Pt1 N1 C1 -114.5(3)
S1 Pt1 N1 C2 -113.2(3)
Cl1 Pt1 N1 C2 19(3)
Cl2 Pt1 N1 C2 69.6(3)
S2 Pt2 N4 C25 -66.6(3)
Cl3 Pt2 N4 C25 93(4)
Cl4 Pt2 N4 C25 113.0(3)
S2 Pt2 N4 C26 111.5(3)
Cl3 Pt2 N4 C26 -89(4)
Cl4 Pt2 N4 C26 -68.9(3)
C2 N1 C1 N3 19.4(6)
Pt1 N1 C1 N3 -156.4(3)
C2 N1 C1 N2 -160.6(4)
Pt1 N1 C1 N2 23.5(5)
C16 N3 C1 N1 -147.1(4)
C16 N3 C1 N2 33.0(6)
C9 N2 C1 N1 -147.4(4)
C9 N2 C1 N3 32.5(7)
C1 N1 C2 C7 -121.8(5)
Pt1 N1 C2 C7 54.2(5)
C1 N1 C2 C3 60.4(6)
Pt1 N1 C2 C3 -123.6(4)
C8 O1 C3 C2 -170.3(5)
C8 O1 C3 C4 6.6(8)
C7 C2 C3 O1 176.2(4)
N1 C2 C3 O1 -6.0(7)
C7 C2 C3 C4 -0.9(7)
N1 C2 C3 C4 176.9(4)
O1 C3 C4 C5 -174.7(5)
C2 C3 C4 C5 2.1(8)
C3 C4 C5 C6 -2.0(8)
C4 C5 C6 C7 0.6(8)
C3 C2 C7 C6 -0.6(8)
N1 C2 C7 C6 -178.4(4)
C5 C6 C7 C2 0.7(8)
C1 N2 C9 C14 18.8(7)
C1 N2 C9 C10 -165.2(4)
C15 O2 C10 C11 8.8(6)
C15 O2 C10 C9 -170.3(4)
C14 C9 C10 O2 178.8(4)
N2 C9 C10 O2 2.6(5)
C14 C9 C10 C11 -0.4(6)
N2 C9 C10 C11 -176.5(4)
O2 C10 C11 C12 -179.1(4)
C9 C10 C11 C12 0.0(7)
C10 C11 C12 C13 -0.4(7)
C11 C12 C13 C14 1.2(7)
C12 C13 C14 C9 -1.6(7)
C10 C9 C14 C13 1.2(7)
N2 C9 C14 C13 177.0(4)
C1 N3 C16 C21 32.1(7)
C1 N3 C16 C17 -150.8(4)
C22 O3 C17 C18 8.6(7)
C22 O3 C17 C16 -171.1(4)
C21 C16 C17 O3 178.0(4)
N3 C16 C17 O3 0.8(6)
C21 C16 C17 C18 -1.7(6)
N3 C16 C17 C18 -178.9(4)
O3 C17 C18 C19 -179.1(4)
C16 C17 C18 C19 0.6(7)
C17 C18 C19 C20 0.5(7)
C18 C19 C20 C21 -0.6(7)
C17 C16 C21 C20 1.7(7)
N3 C16 C21 C20 178.7(4)
C19 C20 C21 C16 -0.5(7)
C26 N4 C25 N6 -18.6(6)
Pt2 N4 C25 N6 159.4(3)
C26 N4 C25 N5 161.9(4)
Pt2 N4 C25 N5 -20.1(6)
C40 N6 C25 N4 142.5(4)
C40 N6 C25 N5 -38.0(7)
C33 N5 C25 N4 141.8(4)
C33 N5 C25 N6 -37.7(7)
C25 N4 C26 C31 116.7(5)
Pt2 N4 C26 C31 -61.4(5)
C25 N4 C26 C27 -62.9(6)
Pt2 N4 C26 C27 118.9(4)
C32 O5 C27 C26 160.4(5)
C32 O5 C27 C28 -16.2(8)
C31 C26 C27 O5 -173.5(4)
N4 C26 C27 O5 6.2(7)
C31 C26 C27 C28 3.3(7)
N4 C26 C27 C28 -177.0(4)
O5 C27 C28 C29 173.6(5)
C26 C27 C28 C29 -2.9(8)
C27 C28 C29 C30 1.2(8)
C28 C29 C30 C31 0.1(8)
C27 C26 C31 C30 -2.1(7)
N4 C26 C31 C30 178.2(4)
C29 C30 C31 C26 0.3(8)
C25 N5 C33 C38 -10.4(7)
C25 N5 C33 C34 173.5(4)
C39 O6 C34 C35 -3.4(6)
C39 O6 C34 C33 175.5(4)
C38 C33 C34 O6 -179.6(4)
N5 C33 C34 O6 -3.3(6)
C38 C33 C34 C35 -0.5(6)
N5 C33 C34 C35 175.8(4)
O6 C34 C35 C36 179.7(4)
C33 C34 C35 C36 0.7(7)
C34 C35 C36 C37 0.3(7)
C35 C36 C37 C38 -1.5(7)
C34 C33 C38 C37 -0.7(7)
N5 C33 C38 C37 -176.6(4)
C36 C37 C38 C33 1.7(7)
C25 N6 C40 C45 -9.1(7)
C25 N6 C40 C41 174.6(4)
C46 O7 C41 C42 -5.3(7)
C46 O7 C41 C40 173.5(4)
C45 C40 C41 O7 -175.0(4)
N6 C40 C41 O7 1.6(6)
C45 C40 C41 C42 3.8(7)
N6 C40 C41 C42 -179.5(4)
O7 C41 C42 C43 176.6(4)
C40 C41 C42 C43 -2.1(7)
C41 C42 C43 C44 -1.0(7)
C42 C43 C44 C45 2.4(7)
C41 C40 C45 C44 -2.4(7)
N6 C40 C45 C44 -178.7(4)
C43 C44 C45 C40 -0.7(7)
